data_7249910
loop_
_publ_author_name
'O'Sullivan, Patrick'
'Previtali, Viola'
'Twamley, Brendan'
'Marmion, Celine J.'
'McDonald, Aidan R.'
'Rozas, Isabel'

_publ_section_title
;
 Platinum(ii) complexes of aryl guanidine-like derivatives as potential
 anticancer agents: between coordination and cyclometallation.
;
_journal_issue 5
_journal_name_full 'RSC advances'
_journal_page_first 3427
_journal_page_last 3438
_journal_paper_doi 10.1039/d5ra00310e
_journal_volume 15
_journal_year 2025
_chemical_absolute_configuration ad
_chemical_formula_moiety 'C19 H26 Cl2 N6 O3 Pt2 S2, 4.727(H2 O)'
_chemical_formula_sum 'C19 H35.46 Cl2 N6 O7.73 Pt2 S2'
_chemical_formula_weight 996.83
_space_group_crystal_system orthorhombic
_space_group_IT_number 33
_space_group_name_Hall 'P 2c -2n'
_space_group_name_H-M_alt 'P n a 21'
_atom_sites_solution_hydrogens mixed
_atom_sites_solution_primary dual
_atom_sites_solution_secondary difmap
_audit_creation_date 2024-12-18
_audit_creation_method
;
Olex2 1.5
(compiled 2024.02.16 svn.r378c4104 for OlexSys, GUI svn.r6928)
;
_audit_update_record
;
2024-12-19 deposited with the CCDC.	2025-01-21 downloaded from the CCDC.
;
_cell_angle_alpha 90
_cell_angle_beta 90
_cell_angle_gamma 90
_cell_formula_units_Z 4
_cell_length_a 21.4585(12)
_cell_length_b 12.2662(7)
_cell_length_c 11.1763(6)
_cell_measurement_reflns_used 9992
_cell_measurement_temperature 100(2)
_cell_measurement_theta_max 25.409
_cell_measurement_theta_min 2.466
_cell_volume 2941.8(3)
_computing_cell_refinement 'SAINT (Bruker, 2016)'
_computing_data_collection 'APEX 4 (Bruker, 2021) '
_computing_data_reduction 'SAINT (Bruker, 2016)'
_computing_molecular_graphics 'Olex2 (Dolomanov et al., 2009)'
_computing_publication_material 'Olex2 (Dolomanov et al., 2009)'
_computing_structure_refinement 'SHELXL (Sheldrick, 2015)'
_computing_structure_solution 'SHELXT (Sheldrick, 2015)'
_diffrn_ambient_temperature 100.00
_diffrn_detector 'Bruker APEX2 area detector'
_diffrn_detector_area_resol_mean 8.33
_diffrn_detector_type 'CCD area detector'
_diffrn_measured_fraction_theta_full 1.000
_diffrn_measured_fraction_theta_max 0.998
_diffrn_measurement_device 'Kappa diffractometer'
_diffrn_measurement_device_type 'Bruker Apex Kappa Duo Mo'
_diffrn_measurement_method '\w and \f scans'
_diffrn_radiation_monochromator graphite
_diffrn_radiation_probe x-ray
_diffrn_radiation_type MoK\a
_diffrn_radiation_wavelength 0.71073
_diffrn_reflns_av_R_equivalents 0.0730
_diffrn_reflns_av_unetI/netI 0.0347
_diffrn_reflns_Laue_measured_fraction_full 1.000
_diffrn_reflns_Laue_measured_fraction_max 0.998
_diffrn_reflns_limit_h_max 26
_diffrn_reflns_limit_h_min -26
_diffrn_reflns_limit_k_max 15
_diffrn_reflns_limit_k_min -15
_diffrn_reflns_limit_l_max 13
_diffrn_reflns_limit_l_min -13
_diffrn_reflns_number 82510
_diffrn_reflns_point_group_measured_fraction_full 1.000
_diffrn_reflns_point_group_measured_fraction_max 0.997
_diffrn_reflns_theta_full 25.242
_diffrn_reflns_theta_max 26.439
_diffrn_reflns_theta_min 1.898
_diffrn_source 'standard sealed X-ray tube'
_diffrn_source_current 30.0
_diffrn_source_power 1.5
_diffrn_source_type 'Siemens, KFF Mo 2K -90 C'
_diffrn_source_voltage 50.0
_diffrn_standards_number 0
_exptl_absorpt_coefficient_mu 9.876
_exptl_absorpt_correction_T_max 0.0932
_exptl_absorpt_correction_T_min 0.0513
_exptl_absorpt_correction_type multi-scan
_exptl_absorpt_process_details
;
SADABS (Krause, 2015) was used for absorption correction.
wR2(int) was 0.1124 before and 0.0694 after correction.
The Ratio of minimum to maximum transmission is 0.6560.
The \l/2 correction factor is 0.00150.
;
_exptl_crystal_colour colourless
_exptl_crystal_colour_primary colourless
_exptl_crystal_density_diffrn 2.251
_exptl_crystal_density_method 'not measured'
_exptl_crystal_description plate
_exptl_crystal_F_000 1901
_exptl_crystal_size_max 0.17
_exptl_crystal_size_mid 0.11
_exptl_crystal_size_min 0.01
_refine_diff_density_max 2.882
_refine_diff_density_min -1.418
_refine_diff_density_rms 0.192
_refine_ls_abs_structure_details
;
 Refined as an inversion twin.
;
_refine_ls_abs_structure_Flack 0.489(19)
_refine_ls_extinction_method none
_refine_ls_goodness_of_fit_ref 1.088
_refine_ls_hydrogen_treatment constr
_refine_ls_matrix_type full
_refine_ls_number_parameters 374
_refine_ls_number_reflns 6034
_refine_ls_number_restraints 148
_refine_ls_restrained_S_all 1.076
_refine_ls_R_factor_all 0.0531
_refine_ls_R_factor_gt 0.0397
_refine_ls_shift/su_max 0.001
_refine_ls_shift/su_mean 0.000
_refine_ls_structure_factor_coef Fsqd
_refine_ls_weighting_details 'w=1/[\s^2^(Fo^2^)+(0.0334P)^2^+29.6622P] where P=(Fo^2^+2Fc^2^)/3'
_refine_ls_weighting_scheme calc
_refine_ls_wR_factor_gt 0.0887
_refine_ls_wR_factor_ref 0.0961
_reflns_Friedel_coverage 0.897
_reflns_Friedel_fraction_full 1.000
_reflns_Friedel_fraction_max 0.996
_reflns_number_gt 5136
_reflns_number_total 6034
_reflns_threshold_expression 'I > 2\s(I)'
_cod_data_source_file d5ra00310e2.cif
_cod_data_source_block tcd257
_cod_database_code 7249910
_shelx_shelxl_version_number 2019/3
_shelx_space_group_comment
;
The symmetry employed for this shelxl refinement is uniquely defined
by the following loop, which should always be used as a source of
symmetry information in preference to the above space-group names.
They are only intended as comments.
;
_shelx_estimated_absorpt_t_max 0.908
_shelx_estimated_absorpt_t_min 0.285
_olex2_refinement_description
;
1. Twinned data refinement
 Scales: 0.511(19)
 0.489(19)
2. Fixed Uiso
 At 1.2 times of:
  All C(H) groups, All N(H) groups, All N(H,H) groups
 At 1.5 times of:
  All C(H,H,H) groups, All O(H,H) groups
3. Shared sites
{C11A, C11B}
4. Restrained distances
 H1SB-H2SB
 2.2 with sigma of 0.02
 C13-C11A \\sim C13-C11B \\sim C8-C11A \\sim C8-C11B
 with sigma of 0.02
 Pt2-Cl2A \\sim Pt2-Cl2B
 with sigma of 0.02
 C15-Pt2 \\sim C15-Pt2A
 with sigma of 0.02
 Cl2A-Pt2 \\sim Cl2A-Pt2A
 with sigma of 0.02
 Cl2B-Pt2 \\sim Cl2B-Pt2A
 with sigma of 0.02
 N22-Pt2 \\sim N22-Pt2A
 with sigma of 0.02
 Pt2-C15 \\sim Pt2A-C15
 with sigma of 0.02
 Pt2-S2 \\sim Pt2A-S2
 with sigma of 0.02
 Pt2A-N22 \\sim Pt2-N22
 with sigma of 0.02
 Pt2-Cl2A \\sim Pt2A-Cl2B
 with sigma of 0.02
 O2-C11A \\sim O1-C11B
 with sigma of 0.02
5. Uiso/Uaniso restraints and constraints
O1 \\sim O2S: within 2A with sigma of 0.04 and sigma for terminal atoms of 0.08
within 2A
Cl1 \\sim Cl2A \\sim Cl2B: within 2A with sigma of 0.04 and sigma for terminal
atoms of 0.08 within 2A
Uanis(O1) \\sim Ueq: with sigma of 0.1 and sigma for terminal atoms of 0.2
Uanis(C11B) = Uanis(C11A)
Uanis(Cl2A) = Uanis(Cl2B)
Uanis(C11A) = Uanis(C11B)
Uanis(O2) = Uanis(O1)
6. Rigid body (RIGU) restrains
 C8, C11B, O1, C5, C6, C7, C9, C10
 with sigma for 1-2 distances of 0.004 and sigma for 1-3 distances of 0.004
 C11B, O1, C11A, O2
 with sigma for 1-2 distances of 0.004 and sigma for 1-3 distances of 0.004
 C25, C26, S2, O28
 with sigma for 1-2 distances of 0.004 and sigma for 1-3 distances of 0.004
 C20, N19, N21, N22
 with sigma for 1-2 distances of 0.004 and sigma for 1-3 distances of 0.004
 C13, C14, C16, C17, C18, C15
 with sigma for 1-2 distances of 0.004 and sigma for 1-3 distances of 0.004
7. Others
 Sof(Cl2B)=Sof(H22A)=Sof(Pt2A)=1-FVAR(1)
 Sof(Cl2A)=Sof(H22)=Sof(Pt2)=Sof(O5S)=Sof(H5SA)=Sof(H5SB)=FVAR(1)
 Sof(C11B)=Sof(O1)=1-FVAR(2)
 Sof(C11A)=Sof(O2)=FVAR(2)
8.a Riding coordinates:
 O1S(H1SA,H1SB), O2S(H2SA,H2SB), O3S(H3SA,H3SB), O4S(H4SA,H4SB), O5S(H5SA,H5SB)
8.b Aromatic/amide H refined with riding coordinates:
 C7(H7), C9(H9), C10(H10), C14(H14), C17(H17), C18(H18), N1(H1), N4(H4),
 N19(H19), N22(H22), N22(H22A)
8.c X=CH2 refined with riding coordinates:
 N3(H3A,H3B), N21(H21A,H21B)
8.d Idealised Me refined as rotating group:
 C23(H23A,H23B,H23C), C24(H24A,H24B,H24C), C25(H25A,H25B,H25C), C26(H26A,H26B,
 H26C)
;
_olex2_exptl_crystal_mounting_method 'mounted in oil on a MiTeGen microloop'
_olex2_submission_original_sample_id POS622
_olex2_submission_special_instructions 'No special instructions were received'

loop_
_space_group_symop_operation_xyz
'x, y, z'
'-x, -y, z+1/2'
'x+1/2, -y+1/2, z'
'-x+1/2, y+1/2, z+1/2'

loop_
_atom_site_label
_atom_site_type_symbol
_atom_site_fract_x
_atom_site_fract_y
_atom_site_fract_z
_atom_site_U_iso_or_equiv
_atom_site_adp_type
_atom_site_occupancy
_atom_site_site_symmetry_order
_atom_site_calc_flag
_atom_site_refinement_flags_posn
_atom_site_refinement_flags_adp
_atom_site_refinement_flags_occupancy
_atom_site_disorder_assembly
_atom_site_disorder_group
C2 C 0.6704(8) 0.0923(13) 0.5298(17) 0.030(4) Uani 1 1 d . . . . .
C5 C 0.7617(7) 0.2115(13) 0.5679(15) 0.027(3) Uani 1 1 d . . . . .
C6 C 0.7336(7) 0.2866(13) 0.6433(17) 0.030(4) Uani 1 1 d . . . . .
C7 C 0.7665(7) 0.3846(12) 0.6641(15) 0.025(3) Uani 1 1 d . . . . .
H7 H 0.747462 0.439750 0.711212 0.030 Uiso 1 1 calc R U . . .
C8 C 0.8263(6) 0.4034(11) 0.6178(18) 0.027(3) Uani 1 1 d D . . . .
C9 C 0.8544(7) 0.3225(14) 0.5465(18) 0.033(4) Uani 1 1 d . . . . .
H9 H 0.895525 0.332531 0.516862 0.040 Uiso 1 1 calc R U . . .
C10 C 0.8216(8) 0.2282(14) 0.520(2) 0.035(4) Uani 1 1 d . . . . .
H10 H 0.839652 0.174639 0.469251 0.042 Uiso 1 1 calc R U . . .
C11B C 0.8606(6) 0.5037(11) 0.648(2) 0.036(3) Uani 0.76(17) 1 d D . P A 2
C13 C 0.8278(6) 0.6048(11) 0.684(2) 0.035(4) Uani 1 1 d D . . . .
C14 C 0.7684(7) 0.6274(12) 0.6412(17) 0.027(4) Uani 1 1 d . . . . .
H14 H 0.749023 0.575040 0.590893 0.033 Uiso 1 1 calc R U . . .
C15 C 0.7354(7) 0.7233(12) 0.6679(14) 0.024(4) Uani 1 1 d D . . . .
C16 C 0.7671(7) 0.7956(13) 0.7463(15) 0.027(3) Uani 1 1 d . . . . .
C17 C 0.8277(8) 0.7739(14) 0.7818(18) 0.030(4) Uani 1 1 d . . . . .
H17 H 0.848672 0.826558 0.829310 0.037 Uiso 1 1 calc R U . . .
C18 C 0.8583(7) 0.6819(14) 0.7524(17) 0.033(4) Uani 1 1 d . . . . .
H18 H 0.899987 0.670235 0.778207 0.039 Uiso 1 1 calc R U . . .
C20 C 0.6812(8) 0.9257(14) 0.7853(17) 0.032(4) Uani 1 1 d . . . . .
C23 C 0.6205(10) 0.3154(17) 0.987(2) 0.048(5) Uani 1 1 d . . . . .
H23A H 0.616198 0.367373 1.052798 0.072 Uiso 1 1 calc R U . . .
H23B H 0.648825 0.256588 1.010427 0.072 Uiso 1 1 calc R U . . .
H23C H 0.579551 0.284675 0.967271 0.072 Uiso 1 1 calc R U . . .
C24 C 0.5962(10) 0.4916(14) 0.836(2) 0.045(5) Uani 1 1 d . . . . .
H24A H 0.610719 0.538855 0.770940 0.067 Uiso 1 1 calc R U . . .
H24B H 0.592219 0.534310 0.909564 0.067 Uiso 1 1 calc R U . . .
H24C H 0.555592 0.460543 0.814679 0.067 Uiso 1 1 calc R U . . .
C25 C 0.5863(11) 0.538(2) 0.465(2) 0.067(7) Uani 1 1 d . . . . .
H25A H 0.589576 0.498714 0.540911 0.100 Uiso 1 1 calc R U . . .
H25B H 0.589090 0.486907 0.398311 0.100 Uiso 1 1 calc R U . . .
H25C H 0.546312 0.576781 0.461776 0.100 Uiso 1 1 calc R U . . .
C26 C 0.6281(10) 0.7085(19) 0.3259(19) 0.050(5) Uani 1 1 d . . . . .
H26A H 0.627630 0.659625 0.256533 0.075 Uiso 1 1 calc R U . . .
H26B H 0.658928 0.766325 0.312916 0.075 Uiso 1 1 calc R U . . .
H26C H 0.586773 0.741096 0.336249 0.075 Uiso 1 1 calc R U . . .
Cl1 Cl 0.5359(2) 0.2484(5) 0.7481(6) 0.0617(17) Uani 1 1 d . . . . .
Cl2A Cl 0.5454(2) 0.8048(5) 0.5500(6) 0.0347(12) Uani 0.727(8) 1 d D U P B 1
Cl2B Cl 0.5312(6) 0.7388(12) 0.6161(17) 0.0347(12) Uani 0.273(8) 1 d D U P B 2
N1 N 0.6310(6) 0.1586(11) 0.5744(15) 0.034(4) Uani 1 1 d . . . . .
H1 H 0.592932 0.154715 0.545536 0.040 Uiso 1 1 calc R U . . .
N3 N 0.6542(7) 0.0011(11) 0.4691(13) 0.038(4) Uani 1 1 d . . . . .
H3A H 0.614627 -0.014984 0.458604 0.045 Uiso 1 1 calc R U . . .
H3B H 0.683272 -0.042064 0.440034 0.045 Uiso 1 1 calc R U . . .
N4 N 0.7341(6) 0.1132(11) 0.5327(15) 0.032(3) Uani 1 1 d . . . . .
H4 H 0.759189 0.060115 0.510530 0.039 Uiso 1 1 calc R U . . .
N19 N 0.7411(6) 0.8966(10) 0.7840(15) 0.028(3) Uani 1 1 d . . . . .
H19 H 0.767828 0.945858 0.809456 0.034 Uiso 1 1 calc R U . . .
N21 N 0.6699(7) 1.0189(12) 0.8404(15) 0.042(4) Uani 1 1 d . . . . .
H21A H 0.631747 1.045283 0.842062 0.050 Uiso 1 1 calc R U . . .
H21B H 0.700420 1.054590 0.875373 0.050 Uiso 1 1 calc R U . . .
N22 N 0.6399(6) 0.8666(12) 0.7311(13) 0.035(4) Uani 1 1 d D . . . .
H22 H 0.601223 0.878244 0.753738 0.043 Uiso 0.727(8) 1 calc R U P B 1
H22A H 0.601710 0.890517 0.742304 0.043 Uiso 0.273(8) 1 calc R U P B 2
O1 O 0.9188(6) 0.502(3) 0.632(7) 0.039(7) Uani 0.76(17) 1 d D U P A 2
O27 O 0.7102(6) 0.4356(10) 0.9002(14) 0.041(3) Uani 1 1 d . . . . .
O28 O 0.7027(5) 0.5696(10) 0.4195(13) 0.037(3) Uani 1 1 d . . . . .
Pt1 Pt 0.64523(2) 0.27078(5) 0.70224(2) 0.02737(16) Uani 1 1 d . . . . .
Pt2 Pt 0.65002(13) 0.7532(3) 0.6041(3) 0.0224(5) Uani 0.727(8) 1 d D . P B 1
S1 S 0.65117(19) 0.3837(3) 0.8587(4) 0.0290(9) Uani 1 1 d . . . . .
S2 S 0.64792(19) 0.6342(4) 0.4548(4) 0.0331(10) Uani 1 1 d D . . . .
O1S O 0.5059(11) 0.3124(17) 0.433(3) 0.135(10) Uani 1 1 d . . . C 2
H1SA H 0.487685 0.322935 0.364441 0.202 Uiso 1 1 d R U . C 2
H1SB H 0.483475 0.348795 0.484051 0.202 Uiso 1 1 d DR U . C 2
O2S O 0.4547(11) 0.437(2) 0.618(2) 0.165(14) Uani 1 1 d . . . . .
H2SA H 0.452990 0.501269 0.651318 0.248 Uiso 1 1 d R U . . .
H2SB H 0.474040 0.396789 0.670698 0.248 Uiso 1 1 d DR U . . .
O3S O 0.4766(6) 0.9974(14) 0.2766(15) 0.068(4) Uani 1 1 d . . . . .
H3SA H 0.482912 1.027232 0.346126 0.101 Uiso 1 1 d R U . . .
H3SB H 0.473632 0.927982 0.291616 0.101 Uiso 1 1 d R U . . .
O4S O 0.5072(5) 0.0942(13) 0.4820(13) 0.059(4) Uani 1 1 d . . . . .
H4SA H 0.488339 0.060828 0.540427 0.088 Uiso 1 1 d R U . . .
H4SB H 0.497159 0.162448 0.490917 0.088 Uiso 1 1 d R U . . .
O5S O 0.4837(9) 0.6229(17) 0.705(3) 0.076(6) Uani 0.727(8) 1 d . . P B 1
H5SA H 0.480177 0.622882 0.782105 0.114 Uiso 0.727(8) 1 d R U P B 1
H5SB H 0.500917 0.685362 0.687845 0.114 Uiso 0.727(8) 1 d R U P B 1
Pt2A Pt 0.6429(4) 0.7322(8) 0.6266(8) 0.0280(16) Uani 0.273(8) 1 d D . P B 2
C11A C 0.8606(6) 0.5037(11) 0.648(2) 0.036(3) Uani 0.24(17) 1 d D . P A 1
O2 O 0.918(3) 0.507(9) 0.677(17) 0.039(7) Uani 0.24(17) 1 d D . P A 1

loop_
_atom_site_aniso_label
_atom_site_aniso_U_11
_atom_site_aniso_U_22
_atom_site_aniso_U_33
_atom_site_aniso_U_23
_atom_site_aniso_U_13
_atom_site_aniso_U_12
C2 0.031(9) 0.027(8) 0.033(10) 0.002(7) 0.006(7) -0.011(7)
C5 0.024(6) 0.026(7) 0.031(9) 0.001(6) 0.008(6) -0.002(5)
C6 0.016(6) 0.029(7) 0.045(10) -0.011(7) 0.001(6) -0.003(5)
C7 0.019(6) 0.024(6) 0.032(10) -0.003(5) 0.001(5) -0.002(5)
C8 0.017(6) 0.029(6) 0.036(9) 0.002(6) 0.002(6) 0.002(4)
C9 0.021(7) 0.035(7) 0.045(10) -0.002(7) 0.009(7) -0.001(5)
C10 0.028(7) 0.039(8) 0.040(11) -0.012(8) 0.013(7) -0.001(6)
C11B 0.017(5) 0.032(7) 0.058(10) -0.001(6) 0.006(7) -0.001(5)
C13 0.014(6) 0.024(6) 0.066(14) 0.005(7) -0.001(7) -0.006(5)
C14 0.017(6) 0.019(6) 0.047(11) -0.001(6) 0.001(6) -0.005(5)
C15 0.015(6) 0.024(6) 0.033(10) 0.003(6) -0.002(5) -0.005(5)
C16 0.022(6) 0.024(7) 0.035(10) -0.001(6) -0.004(6) -0.003(5)
C17 0.024(6) 0.032(7) 0.036(11) 0.004(7) -0.009(6) -0.007(5)
C18 0.020(7) 0.037(7) 0.041(10) 0.005(6) -0.006(6) -0.002(5)
C20 0.031(6) 0.038(8) 0.026(9) -0.004(6) -0.011(6) 0.009(6)
C23 0.040(10) 0.045(11) 0.059(15) 0.001(10) 0.017(10) 0.004(9)
C24 0.043(11) 0.032(9) 0.059(14) -0.014(9) 0.000(9) 0.015(8)
C25 0.032(10) 0.098(16) 0.071(17) -0.029(12) 0.005(11) -0.038(12)
C26 0.050(12) 0.064(13) 0.036(12) -0.013(9) -0.006(9) 0.016(9)
Cl1 0.023(2) 0.094(4) 0.068(4) -0.034(3) 0.020(2) -0.025(2)
Cl2A 0.016(2) 0.044(3) 0.045(3) -0.008(2) -0.006(2) 0.006(2)
Cl2B 0.016(2) 0.044(3) 0.045(3) -0.008(2) -0.006(2) 0.006(2)
N1 0.015(6) 0.037(7) 0.049(11) 0.002(6) -0.006(6) -0.003(5)
N3 0.028(8) 0.045(8) 0.041(9) -0.012(7) 0.001(6) -0.012(6)
N4 0.028(7) 0.028(7) 0.041(9) -0.006(6) 0.008(7) 0.006(6)
N19 0.024(5) 0.023(6) 0.038(9) -0.001(6) -0.001(6) 0.000(5)
N21 0.030(8) 0.036(7) 0.058(11) -0.014(7) -0.021(7) 0.017(6)
N22 0.024(6) 0.054(8) 0.028(9) -0.012(6) -0.007(6) 0.011(5)
O1 0.014(4) 0.040(7) 0.06(2) -0.023(15) 0.003(6) -0.003(5)
O27 0.033(7) 0.041(7) 0.048(9) -0.012(6) 0.000(6) -0.011(5)
O28 0.026(6) 0.044(7) 0.042(9) -0.014(6) 0.007(5) 0.003(5)
Pt1 0.0188(3) 0.0294(2) 0.0339(4) -0.0036(4) 0.0047(4) -0.0049(2)
Pt2 0.0159(5) 0.0297(11) 0.0216(12) -0.0021(9) -0.0009(7) 0.0017(6)
S1 0.027(2) 0.030(2) 0.030(2) -0.0050(17) 0.0004(18) 0.0013(16)
S2 0.0218(19) 0.043(2) 0.035(3) -0.0120(18) -0.0066(18) 0.0040(17)
O1S 0.103(17) 0.092(15) 0.21(3) 0.043(19) -0.031(18) 0.001(15)
O2S 0.120(19) 0.24(3) 0.14(2) 0.14(2) -0.045(17) -0.057(19)
O3S 0.031(7) 0.099(13) 0.073(10) 0.019(9) 0.011(7) 0.010(7)
O4S 0.025(6) 0.067(9) 0.084(12) 0.008(8) 0.005(7) -0.002(6)
O5S 0.047(10) 0.077(14) 0.104(18) 0.003(17) 0.018(14) -0.006(9)
Pt2A 0.034(3) 0.030(3) 0.020(3) 0.0035(18) 0.0016(19) 0.010(2)
C11A 0.017(5) 0.032(7) 0.058(10) -0.001(6) 0.006(7) -0.001(5)
O2 0.014(4) 0.040(7) 0.06(2) -0.023(15) 0.003(6) -0.003(5)

loop_
_atom_type_symbol
_atom_type_description
_atom_type_scat_dispersion_real
_atom_type_scat_dispersion_imag
_atom_type_scat_source
C C 0.0033 0.0016 'International Tables Vol C Tables 4.2.6.8 and 6.1.1.4'
H H 0.0000 0.0000 'International Tables Vol C Tables 4.2.6.8 and 6.1.1.4'
Cl Cl 0.1484 0.1585 'International Tables Vol C Tables 4.2.6.8 and 6.1.1.4'
N N 0.0061 0.0033 'International Tables Vol C Tables 4.2.6.8 and 6.1.1.4'
O O 0.0106 0.0060 'International Tables Vol C Tables 4.2.6.8 and 6.1.1.4'
Pt Pt -1.7033 8.3905 'International Tables Vol C Tables 4.2.6.8 and 6.1.1.4'
S S 0.1246 0.1234 'International Tables Vol C Tables 4.2.6.8 and 6.1.1.4'

loop_
_geom_angle_atom_site_label_1
_geom_angle_atom_site_label_2
_geom_angle_atom_site_label_3
_geom_angle
_geom_angle_site_symmetry_1
_geom_angle_site_symmetry_3
_geom_angle_publ_flag
N1 C2 N3 123.6(16) . . ?
N1 C2 N4 121.7(15) . . ?
N3 C2 N4 114.6(15) . . ?
C6 C5 C10 122.2(15) . . ?
C6 C5 N4 124.0(14) . . ?
N4 C5 C10 113.9(15) . . ?
C5 C6 C7 116.5(14) . . ?
C5 C6 Pt1 123.0(11) . . ?
C7 C6 Pt1 119.9(11) . . ?
C6 C7 H7 118.8 . . ?
C8 C7 C6 122.4(14) . . ?
C8 C7 H7 118.8 . . ?
C7 C8 C9 119.1(13) . . ?
C7 C8 C11B 120.6(14) . . ?
C7 C8 C11A 120.6(14) . . ?
C9 C8 C11B 120.3(14) . . ?
C9 C8 C11A 120.3(14) . . ?
C8 C9 H9 120.3 . . ?
C10 C9 C8 119.4(15) . . ?
C10 C9 H9 120.3 . . ?
C5 C10 H10 119.9 . . ?
C9 C10 C5 120.2(16) . . ?
C9 C10 H10 119.9 . . ?
C8 C11B C13 121.6(11) . . ?
O1 C11B C8 117(2) . . ?
O1 C11B C13 122(2) . . ?
C14 C13 C11B 120.7(15) . . ?
C14 C13 C11A 120.7(15) . . ?
C18 C13 C11B 119.8(14) . . ?
C18 C13 C14 119.3(14) . . ?
C18 C13 C11A 119.8(14) . . ?
C13 C14 H14 118.1 . . ?
C13 C14 C15 123.9(15) . . ?
C15 C14 H14 118.1 . . ?
C14 C15 C16 114.3(14) . . ?
C14 C15 Pt2 122.7(12) . . ?
C14 C15 Pt2A 119.2(11) . . ?
C16 C15 Pt2 123.0(12) . . ?
C16 C15 Pt2A 124.9(12) . . ?
C15 C16 N19 122.6(15) . . ?
C17 C16 C15 120.4(16) . . ?
C17 C16 N19 116.8(15) . . ?
C16 C17 H17 118.3 . . ?
C18 C17 C16 123.3(17) . . ?
C18 C17 H17 118.3 . . ?
C13 C18 H18 120.8 . . ?
C17 C18 C13 118.5(15) . . ?
C17 C18 H18 120.8 . . ?
N21 C20 N19 114.5(15) . . ?
N22 C20 N19 120.2(16) . . ?
N22 C20 N21 125.2(15) . . ?
H23A C23 H23B 109.5 . . ?
H23A C23 H23C 109.5 . . ?
H23B C23 H23C 109.5 . . ?
S1 C23 H23A 109.5 . . ?
S1 C23 H23B 109.5 . . ?
S1 C23 H23C 109.5 . . ?
H24A C24 H24B 109.5 . . ?
H24A C24 H24C 109.5 . . ?
H24B C24 H24C 109.5 . . ?
S1 C24 H24A 109.5 . . ?
S1 C24 H24B 109.5 . . ?
S1 C24 H24C 109.5 . . ?
H25A C25 H25B 109.5 . . ?
H25A C25 H25C 109.5 . . ?
H25B C25 H25C 109.5 . . ?
S2 C25 H25A 109.5 . . ?
S2 C25 H25B 109.5 . . ?
S2 C25 H25C 109.5 . . ?
H26A C26 H26B 109.5 . . ?
H26A C26 H26C 109.5 . . ?
H26B C26 H26C 109.5 . . ?
S2 C26 H26A 109.5 . . ?
S2 C26 H26B 109.5 . . ?
S2 C26 H26C 109.5 . . ?
C2 N1 H1 116.0 . . ?
C2 N1 Pt1 128.0(12) . . ?
Pt1 N1 H1 116.0 . . ?
C2 N3 H3A 120.0 . . ?
C2 N3 H3B 120.0 . . ?
H3A N3 H3B 120.0 . . ?
C2 N4 C5 125.5(13) . . ?
C2 N4 H4 117.2 . . ?
C5 N4 H4 117.2 . . ?
C16 N19 H19 116.0 . . ?
C20 N19 C16 127.9(14) . . ?
C20 N19 H19 116.0 . . ?
C20 N21 H21A 120.0 . . ?
C20 N21 H21B 120.0 . . ?
H21A N21 H21B 120.0 . . ?
C20 N22 H22 114.8 . . ?
C20 N22 H22A 112.6 . . ?
C20 N22 Pt2 130.4(12) . . ?
C20 N22 Pt2A 134.9(12) . . ?
Pt2 N22 H22 114.8 . . ?
Pt2A N22 H22A 112.6 . . ?
C6 Pt1 Cl1 173.1(5) . . ?
C6 Pt1 S1 98.2(5) . . ?
N1 Pt1 C6 88.6(6) . . ?
N1 Pt1 Cl1 85.7(4) . . ?
N1 Pt1 S1 172.2(4) . . ?
S1 Pt1 Cl1 87.69(17) . . ?
C15 Pt2 Cl2A 172.4(5) . . ?
C15 Pt2 S2 99.6(5) . . ?
N22 Pt2 C15 88.5(6) . . ?
N22 Pt2 Cl2A 83.9(4) . . ?
N22 Pt2 S2 171.9(4) . . ?
S2 Pt2 Cl2A 88.0(2) . . ?
C23 S1 C24 102.6(10) . . ?
C23 S1 Pt1 108.4(7) . . ?
C24 S1 Pt1 108.0(7) . . ?
O27 S1 C23 105.3(10) . . ?
O27 S1 C24 106.7(9) . . ?
O27 S1 Pt1 123.8(6) . . ?
C25 S2 Pt2 113.7(9) . . ?
C25 S2 Pt2A 105.1(9) . . ?
C26 S2 C25 102.5(12) . . ?
C26 S2 Pt2 106.3(7) . . ?
C26 S2 Pt2A 114.1(7) . . ?
O28 S2 C25 104.8(10) . . ?
O28 S2 C26 104.7(9) . . ?
O28 S2 Pt2 122.7(6) . . ?
O28 S2 Pt2A 123.4(6) . . ?
H1SA O1S H1SB 104.6 . . ?
H2SA O2S H2SB 104.5 . . ?
H3SA O3S H3SB 104.5 . . ?
H4SA O4S H4SB 104.6 . . ?
H5SA O5S H5SB 104.5 . . ?
C15 Pt2A Cl2B 169.7(8) . . ?
C15 Pt2A S2 96.7(6) . . ?
N22 Pt2A C15 86.8(7) . . ?
N22 Pt2A Cl2B 88.2(6) . . ?
N22 Pt2A S2 157.3(6) . . ?
S2 Pt2A Cl2B 91.4(6) . . ?
C8 C11A C13 121.6(11) . . ?
O2 C11A C8 125(5) . . ?
O2 C11A C13 111(6) . . ?

loop_
_geom_bond_atom_site_label_1
_geom_bond_atom_site_label_2
_geom_bond_distance
_geom_bond_site_symmetry_2
_geom_bond_publ_flag
C2 N1 1.27(2) . ?
C2 N3 1.35(2) . ?
C2 N4 1.39(2) . ?
C5 C6 1.39(2) . ?
C5 C10 1.41(2) . ?
C5 N4 1.40(2) . ?
C6 C7 1.41(2) . ?
C6 Pt1 2.016(15) . ?
C7 H7 0.9500 . ?
C7 C8 1.40(2) . ?
C8 C9 1.41(2) . ?
C8 C11B 1.474(14) . ?
C8 C11A 1.474(14) . ?
C9 H9 0.9500 . ?
C9 C10 1.39(2) . ?
C10 H10 0.9500 . ?
C11B C13 1.481(14) . ?
C11B O1 1.261(18) . ?
C13 C14 1.39(2) . ?
C13 C18 1.38(2) . ?
C13 C11A 1.481(14) . ?
C14 H14 0.9500 . ?
C14 C15 1.41(2) . ?
C15 C16 1.42(2) . ?
C15 Pt2 1.999(15) . ?
C15 Pt2A 2.040(17) . ?
C16 C17 1.38(2) . ?
C16 N19 1.42(2) . ?
C17 H17 0.9500 . ?
C17 C18 1.35(3) . ?
C18 H18 0.9500 . ?
C20 N19 1.33(2) . ?
C20 N21 1.32(2) . ?
C20 N22 1.30(2) . ?
C23 H23A 0.9800 . ?
C23 H23B 0.9800 . ?
C23 H23C 0.9800 . ?
C23 S1 1.78(2) . ?
C24 H24A 0.9800 . ?
C24 H24B 0.9800 . ?
C24 H24C 0.9800 . ?
C24 S1 1.791(18) . ?
C25 H25A 0.9800 . ?
C25 H25B 0.9800 . ?
C25 H25C 0.9800 . ?
C25 S2 1.77(2) . ?
C26 H26A 0.9800 . ?
C26 H26B 0.9800 . ?
C26 H26C 0.9800 . ?
C26 S2 1.76(2) . ?
Cl1 Pt1 2.417(4) . ?
Cl2A Pt2 2.410(5) . ?
Cl2B Pt2A 2.400(14) . ?
N1 H1 0.8800 . ?
N1 Pt1 2.007(15) . ?
N3 H3A 0.8800 . ?
N3 H3B 0.8800 . ?
N4 H4 0.8800 . ?
N19 H19 0.8800 . ?
N21 H21A 0.8800 . ?
N21 H21B 0.8800 . ?
N22 H22 0.8800 . ?
N22 H22A 0.8800 . ?
N22 Pt2 1.999(14) . ?
N22 Pt2A 2.021(17) . ?
O27 S1 1.491(12) . ?
O28 S2 1.471(12) . ?
Pt1 S1 2.234(5) . ?
Pt2 S2 2.218(6) . ?
S2 Pt2A 2.268(11) . ?
O1S H1SA 0.8700 . ?
O1S H1SB 0.8701 . ?
O2S H2SA 0.8697 . ?
O2S H2SB 0.8705 . ?
O3S H3SA 0.8698 . ?
O3S H3SB 0.8699 . ?
O4S H4SA 0.8704 . ?
O4S H4SB 0.8698 . ?
O5S H5SA 0.8701 . ?
O5S H5SB 0.8705 . ?
C11A O2 1.26(3) . ?

loop_
_geom_hbond_atom_site_label_D
_geom_hbond_atom_site_label_H
_geom_hbond_atom_site_label_A
_geom_hbond_distance_DH
_geom_hbond_distance_HA
_geom_hbond_distance_DA
_geom_hbond_angle_DHA
_geom_hbond_site_symmetry_A
_geom_hbond_publ_flag
C7 H7 O27 0.95 2.26 2.97(2) 131 . yes
C14 H14 O28 0.95 2.16 2.94(2) 138 . yes
C26 H26C Cl2A 0.98 2.67 3.29(2) 122 . yes
O2S H2SA O5S 0.87 1.74 2.55(3) 155 . yes
O2S H2SB Cl1 0.87 2.41 3.24(2) 159 . yes
O5S H5SB Cl2A 0.87 2.33 3.12(2) 150 . yes

loop_
_geom_torsion_atom_site_label_1
_geom_torsion_atom_site_label_2
_geom_torsion_atom_site_label_3
_geom_torsion_atom_site_label_4
_geom_torsion
_geom_torsion_site_symmetry_1
_geom_torsion_site_symmetry_2
_geom_torsion_site_symmetry_3
_geom_torsion_site_symmetry_4
_geom_torsion_publ_flag
C5 C6 C7 C8 -4(3) . . . . ?
C6 C5 C10 C9 -1(3) . . . . ?
C6 C5 N4 C2 24(3) . . . . ?
C6 C7 C8 C9 1(3) . . . . ?
C6 C7 C8 C11B -175.9(17) . . . . ?
C6 C7 C8 C11A -175.9(17) . . . . ?
C7 C8 C9 C10 2(3) . . . . ?
C7 C8 C11B C13 -25(3) . . . . ?
C7 C8 C11B O1 161(4) . . . . ?
C7 C8 C11A C13 -25(3) . . . . ?
C7 C8 C11A O2 135(11) . . . . ?
C8 C9 C10 C5 -3(3) . . . . ?
C8 C11B C13 C14 -29(3) . . . . ?
C8 C11B C13 C18 156.2(17) . . . . ?
C9 C8 C11B C13 157.9(18) . . . . ?
C9 C8 C11B O1 -16(5) . . . . ?
C9 C8 C11A C13 157.9(18) . . . . ?
C9 C8 C11A O2 -41(12) . . . . ?
C10 C5 C6 C7 4(3) . . . . ?
C10 C5 C6 Pt1 174.8(15) . . . . ?
C10 C5 N4 C2 -156.0(18) . . . . ?
C11B C8 C9 C10 179.2(19) . . . . ?
C11B C13 C14 C15 -177.8(17) . . . . ?
C11B C13 C18 C17 178.9(18) . . . . ?
C13 C14 C15 C16 -2(3) . . . . ?
C13 C14 C15 Pt2 179.8(14) . . . . ?
C13 C14 C15 Pt2A -168.0(14) . . . . ?
C14 C13 C18 C17 4(3) . . . . ?
C14 C13 C11A C8 -29(3) . . . . ?
C14 C13 C11A O2 168(10) . . . . ?
C14 C15 C16 C17 6(2) . . . . ?
C14 C15 C16 N19 -179.8(14) . . . . ?
C15 C16 C17 C18 -5(3) . . . . ?
C15 C16 N19 C20 22(3) . . . . ?
C16 C17 C18 C13 0(3) . . . . ?
C17 C16 N19 C20 -163.6(18) . . . . ?
C18 C13 C14 C15 -3(3) . . . . ?
C18 C13 C11A C8 156.2(17) . . . . ?
C18 C13 C11A O2 -7(10) . . . . ?
N1 C2 N4 C5 -9(3) . . . . ?
N3 C2 N1 Pt1 161.3(14) . . . . ?
N3 C2 N4 C5 166.4(17) . . . . ?
N4 C2 N1 Pt1 -24(3) . . . . ?
N4 C5 C6 C7 -176.4(16) . . . . ?
N4 C5 C6 Pt1 -5(3) . . . . ?
N4 C5 C10 C9 179.5(18) . . . . ?
N19 C16 C17 C18 -179.7(17) . . . . ?
N19 C20 N22 Pt2 -18(3) . . . . ?
N19 C20 N22 Pt2A -4(3) . . . . ?
N21 C20 N19 C16 171.0(17) . . . . ?
N21 C20 N22 Pt2 158.6(15) . . . . ?
N21 C20 N22 Pt2A 172.5(15) . . . . ?
N22 C20 N19 C16 -12(3) . . . . ?
O1 C11B C13 C14 144(4) . . . . ?
O1 C11B C13 C18 -31(5) . . . . ?
Pt1 C6 C7 C8 -175.2(13) . . . . ?
Pt2 C15 C16 C17 -176.1(13) . . . . ?
Pt2 C15 C16 N19 -1(2) . . . . ?
Pt2A C15 C16 C17 170.8(13) . . . . ?
Pt2A C15 C16 N19 -15(2) . . . . ?
C11A C8 C9 C10 179.2(19) . . . . ?
C11A C13 C14 C15 -177.8(17) . . . . ?
C11A C13 C18 C17 178.9(18) . . . . ?

loop_
_twin_individual_id
_twin_individual_mass_fraction_refined
1 0.511(19)
2 0.489(19)
